data_1562317
loop_
_publ_author_name
'Lu, Jialin'
'Wang, Fang'
'Shen, Yali'
'Tang, Chunying'
'Zhang, Yong'
'Jia, Dingxian'

_publ_section_title
;
 New \m-SnTe4 and \m-Sn2Te6 ligands to transition metal: Solvothermal
 syntheses and characterizations of zinc tellurostannates containing
 polyamine ligands
;
_journal_name_full 'Journal of Solid State Chemistry'
_journal_page_first 65
_journal_page_last 72
_journal_paper_doi 10.1016/j.jssc.2014.05.002
_journal_volume 216
_journal_year 2014
_chemical_formula_moiety 'C72 H234 N54 Sn8 Te25 Zn8'
_chemical_formula_sum 'C72 H234 N54 Sn8 Te25 Zn8'
_chemical_formula_weight 6519.61
_space_group_IT_number 14
_space_group_name_Hall '-P 2ybc'
_space_group_name_H-M_alt 'P 1 21/c 1'
_symmetry_cell_setting monoclinic
_symmetry_Int_Tables_number 14
_symmetry_space_group_name_Hall '-P 2ybc'
_symmetry_space_group_name_H-M 'P 1 21/c 1'
_atom_sites_solution_hydrogens geom
_atom_sites_solution_primary direct
_atom_sites_solution_secondary difmap
_audit_creation_method SHELXL-97
_cell_angle_alpha 90.00
_cell_angle_beta 97.65(3)
_cell_angle_gamma 90.00
_cell_formula_units_Z 1
_cell_length_a 17.146(3)
_cell_length_b 15.132(3)
_cell_length_c 17.158(3)
_cell_measurement_reflns_used 1078
_cell_measurement_temperature 293(2)
_cell_measurement_theta_max 25.00
_cell_measurement_theta_min 2.3962
_cell_volume 4412.1(14)
_computing_cell_refinement CrystalClear
_computing_data_collection CrystalClear
_computing_data_reduction CrystalStructure
_computing_structure_refinement 'SHELXL-97 (Sheldrick, 1997)'
_computing_structure_solution 'SHELXS-97 (Sheldrick, 1990)'
_diffrn_ambient_temperature 293(2)
_diffrn_detector_area_resol_mean 14.63
_diffrn_measured_fraction_theta_full 0.995
_diffrn_measured_fraction_theta_max 0.995
_diffrn_measurement_device_type 'Rigaku Saturn'
_diffrn_measurement_method \w
_diffrn_radiation_monochromator graphite
_diffrn_radiation_source 'fine-focus sealed tube'
_diffrn_radiation_type MoK\a
_diffrn_radiation_wavelength 0.71073
_diffrn_reflns_av_R_equivalents 0.0265
_diffrn_reflns_av_sigmaI/netI 0.0636
_diffrn_reflns_limit_h_max 20
_diffrn_reflns_limit_h_min -19
_diffrn_reflns_limit_k_max 17
_diffrn_reflns_limit_k_min -15
_diffrn_reflns_limit_l_max 19
_diffrn_reflns_limit_l_min -17
_diffrn_reflns_number 15493
_diffrn_reflns_theta_full 25.00
_diffrn_reflns_theta_max 25.00
_diffrn_reflns_theta_min 2.40
_exptl_absorpt_coefficient_mu 6.274
_exptl_absorpt_correction_T_max 0.1881
_exptl_absorpt_correction_T_min 0.1881
_exptl_absorpt_correction_type multi-scan
_exptl_absorpt_process_details 'Jacobson, R. (1998) Private communication'
_exptl_crystal_colour 'dark red'
_exptl_crystal_density_diffrn 2.454
_exptl_crystal_density_method 'not measured'
_exptl_crystal_description Block
_exptl_crystal_F_000 2984
_exptl_crystal_size_max 0.40
_exptl_crystal_size_mid 0.40
_exptl_crystal_size_min 0.40
_refine_diff_density_max 2.519
_refine_diff_density_min -1.596
_refine_diff_density_rms 0.146
_refine_ls_extinction_method none
_refine_ls_goodness_of_fit_ref 1.138
_refine_ls_hydrogen_treatment constr
_refine_ls_matrix_type full
_refine_ls_number_parameters 370
_refine_ls_number_reflns 7721
_refine_ls_number_restraints 15
_refine_ls_restrained_S_all 1.138
_refine_ls_R_factor_all 0.0453
_refine_ls_R_factor_gt 0.0409
_refine_ls_shift/su_max 0.001
_refine_ls_shift/su_mean 0.000
_refine_ls_structure_factor_coef Fsqd
_refine_ls_weighting_details 'calc w=1/[\s^2^(Fo^2^)+(0.0410P)^2^+22.4954P] where P=(Fo^2^+2Fc^2^)/3'
_refine_ls_weighting_scheme calc
_refine_ls_wR_factor_gt 0.0933
_refine_ls_wR_factor_ref 0.0954
_reflns_number_gt 7301
_reflns_number_total 7721
_reflns_threshold_expression >2sigma(I)
_cod_data_source_file JSSC-2014-216-65.cif
_cod_data_source_block compound_4
_cod_original_cell_volume 4411.9(15)
_cod_original_sg_symbol_H-M 'P 21/c '
_cod_database_code 1562317

loop_
_symmetry_equiv_pos_as_xyz
'x, y, z'
'-x, y+1/2, -z+1/2'
'-x, -y, -z'
'x, -y-1/2, z-1/2'

loop_
_atom_site_label
_atom_site_type_symbol
_atom_site_fract_x
_atom_site_fract_y
_atom_site_fract_z
_atom_site_U_iso_or_equiv
_atom_site_adp_type
_atom_site_occupancy
_atom_site_symmetry_multiplicity
_atom_site_calc_flag
_atom_site_refinement_flags
_atom_site_disorder_assembly
_atom_site_disorder_group
Sn1 Sn 0.04299(3) 0.56283(3) 0.09166(3) 0.03190(13) Uani 1 1 d . . .
Sn2 Sn 0.39634(4) 0.99790(4) 0.04894(3) 0.04038(15) Uani 1 1 d . . .
Te1 Te -0.10533(3) 0.48902(4) 0.04537(3) 0.04373(15) Uani 1 1 d . . .
Te2 Te 0.11743(3) 0.48407(4) 0.22009(3) 0.04265(15) Uani 1 1 d . . .
Te3 Te 0.03798(3) 0.73855(4) 0.11005(3) 0.04050(14) Uani 1 1 d . . .
Te4 Te 0.51095(5) 0.87334(6) 0.01832(5) 0.0487(2) Uani 0.75 1 d P . .
Te5 Te 0.25447(4) 0.96320(7) -0.02771(5) 0.0804(3) Uani 1 1 d . . .
Te6 Te 0.40212(3) 1.02620(4) 0.20424(3) 0.03754(14) Uani 1 1 d . . .
Te7 Te 0.44693(13) 0.83178(14) 0.01069(12) 0.0381(5) Uani 0.25 1 d P . .
Te8 Te 0.60382(13) 0.85664(16) 0.04473(14) 0.0458(5) Uani 0.25 1 d P . .
Zn1 Zn 0.33734(5) 0.81221(6) 0.72490(5) 0.0363(2) Uani 1 1 d . . .
Zn2 Zn 0.11888(5) 0.17138(6) 0.15889(5) 0.0348(2) Uani 1 1 d . . .
N1 N 0.2833(6) 0.7444(6) 0.6157(5) 0.073(3) Uani 1 1 d D . .
H1A H 0.3188 0.7067 0.5986 0.088 Uiso 1 1 calc R . .
H1B H 0.2409 0.7124 0.6258 0.088 Uiso 1 1 calc R . .
N2 N 0.3040(4) 0.9223(5) 0.6521(4) 0.0486(18) Uani 1 1 d D . .
H2 H 0.2530 0.9370 0.6578 0.058 Uiso 1 1 calc R . .
N3 N 0.3801(4) 0.9199(5) 0.8071(4) 0.0417(16) Uani 1 1 d . . .
H3A H 0.3591 0.9141 0.8529 0.050 Uiso 1 1 calc R . .
H3B H 0.4334 0.9176 0.8182 0.050 Uiso 1 1 calc R . .
N4 N 0.4644(4) 0.7976(5) 0.6987(4) 0.0490(18) Uani 1 1 d D . .
H4A H 0.4649 0.7895 0.6462 0.059 Uiso 1 1 calc R . .
H4B H 0.4922 0.8475 0.7135 0.059 Uiso 1 1 calc R . .
N5 N 0.3752(4) 0.6972(5) 0.7897(4) 0.0399(16) Uani 1 1 d . . .
H5 H 0.3656 0.6493 0.7567 0.048 Uiso 1 1 calc R . .
N6 N 0.2319(4) 0.7909(5) 0.7829(4) 0.0462(17) Uani 1 1 d D . .
H6A H 0.2284 0.8332 0.8200 0.055 Uiso 1 1 calc R . .
H6B H 0.1877 0.7931 0.7471 0.055 Uiso 1 1 calc R . .
N7 N 0.1389(5) 0.1833(6) 0.2889(4) 0.053(2) Uani 1 1 d . . .
H7A H 0.0932 0.1978 0.3073 0.063 Uiso 1 1 calc R . .
H7B H 0.1564 0.1310 0.3108 0.063 Uiso 1 1 calc R . .
N8 N 0.2139(4) 0.2648(5) 0.1730(4) 0.0419(16) Uani 1 1 d D . .
H8 H 0.1924 0.3206 0.1689 0.050 Uiso 1 1 calc R . .
N9 N 0.1473(4) 0.1795(5) 0.0331(4) 0.0523(19) Uani 1 1 d D . .
H9A H 0.1662 0.1268 0.0181 0.063 Uiso 1 1 calc R . .
H9B H 0.1035 0.1935 -0.0005 0.063 Uiso 1 1 calc R . .
N10 N 0.0250(4) 0.2675(5) 0.1273(5) 0.0522(19) Uani 1 1 d . . .
H10A H 0.0295 0.3128 0.1625 0.063 Uiso 1 1 calc R . .
H10B H 0.0282 0.2899 0.0787 0.063 Uiso 1 1 calc R . .
N11 N 0.0201(4) 0.0851(5) 0.1512(4) 0.0404(16) Uani 1 1 d . . .
H11 H 0.0056 0.0796 0.2007 0.048 Uiso 1 1 calc R . .
N12 N 0.1800(4) 0.0407(5) 0.1670(5) 0.0510(19) Uani 1 1 d . . .
H12A H 0.2027 0.0307 0.1227 0.061 Uiso 1 1 calc R . .
H12B H 0.2184 0.0399 0.2091 0.061 Uiso 1 1 calc R . .
C1 C 0.2590(6) 0.8105(7) 0.5551(5) 0.061(3) Uani 1 1 d D . .
H1C H 0.2030 0.8237 0.5547 0.073 Uiso 1 1 calc R . .
H1D H 0.2662 0.7867 0.5035 0.073 Uiso 1 1 calc R . .
C2 C 0.3062(6) 0.8943(7) 0.5700(5) 0.062(3) Uani 1 1 d D . .
H2A H 0.3607 0.8839 0.5611 0.075 Uiso 1 1 calc R . .
H2B H 0.2839 0.9407 0.5339 0.075 Uiso 1 1 calc R . .
C3 C 0.3559(6) 0.9968(7) 0.6816(7) 0.062(3) Uani 1 1 d . . .
H3C H 0.3368 1.0518 0.6555 0.074 Uiso 1 1 calc R . .
H3D H 0.4096 0.9861 0.6701 0.074 Uiso 1 1 calc R . .
C4 C 0.3558(6) 1.0050(6) 0.7693(6) 0.054(2) Uani 1 1 d . . .
H4C H 0.3922 1.0518 0.7902 0.065 Uiso 1 1 calc R . .
H4D H 0.3029 1.0207 0.7805 0.065 Uiso 1 1 calc R . .
C5 C 0.5007(5) 0.7213(6) 0.7425(5) 0.049(2) Uani 1 1 d D . .
H5A H 0.5565 0.7335 0.7595 0.059 Uiso 1 1 calc R . .
H5B H 0.4971 0.6693 0.7081 0.059 Uiso 1 1 calc R . .
C6 C 0.4598(5) 0.7027(7) 0.8134(5) 0.052(2) Uani 1 1 d D . .
H6C H 0.4791 0.6469 0.8378 0.062 Uiso 1 1 calc R . .
H6D H 0.4714 0.7500 0.8522 0.062 Uiso 1 1 calc R . .
C7 C 0.3261(5) 0.6879(7) 0.8527(5) 0.052(2) Uani 1 1 d D . .
H7C H 0.3423 0.7311 0.8943 0.062 Uiso 1 1 calc R . .
H7D H 0.3324 0.6286 0.8755 0.062 Uiso 1 1 calc R . .
C8 C 0.2408(5) 0.7032(6) 0.8193(6) 0.052(2) Uani 1 1 d D . .
H8A H 0.2238 0.6578 0.7800 0.063 Uiso 1 1 calc R . .
H8B H 0.2076 0.6988 0.8614 0.063 Uiso 1 1 calc R . .
C9 C 0.1977(6) 0.2522(8) 0.3093(5) 0.064(3) Uani 1 1 d D . .
H9C H 0.2253 0.2410 0.3621 0.076 Uiso 1 1 calc R . .
H9D H 0.1713 0.3096 0.3099 0.076 Uiso 1 1 calc R . .
C10 C 0.2560(5) 0.2551(7) 0.2520(5) 0.052(2) Uani 1 1 d D . .
H10C H 0.2919 0.3051 0.2642 0.063 Uiso 1 1 calc R . .
H10D H 0.2871 0.2006 0.2556 0.063 Uiso 1 1 calc R . .
C11 C 0.2611(6) 0.2540(8) 0.1101(5) 0.0622(19) Uani 1 1 d D . .
H11A H 0.2923 0.1997 0.1181 0.075 Uiso 1 1 calc R . .
H11B H 0.2974 0.3040 0.1095 0.075 Uiso 1 1 calc R . .
C12 C 0.2076(6) 0.2493(7) 0.0328(6) 0.0622(19) Uani 1 1 d D . .
H12C H 0.1815 0.3065 0.0223 0.075 Uiso 1 1 calc R . .
H12D H 0.2392 0.2376 -0.0097 0.075 Uiso 1 1 calc R . .
C13 C -0.0511(5) 0.2220(6) 0.1280(6) 0.055(2) Uani 1 1 d D . .
H13A H -0.0922 0.2530 0.0933 0.066 Uiso 1 1 calc R . .
H13B H -0.0656 0.2226 0.1814 0.066 Uiso 1 1 calc R . .
C14 C -0.0445(5) 0.1282(7) 0.1006(6) 0.056(3) Uani 1 1 d D . .
H14A H -0.0939 0.0966 0.1037 0.068 Uiso 1 1 calc R . .
H14B H -0.0341 0.1273 0.0458 0.068 Uiso 1 1 calc R . .
C15 C 0.0439(6) -0.0016(6) 0.1263(7) 0.058(3) Uani 1 1 d . . .
H15A H 0.0509 0.0000 0.0706 0.070 Uiso 1 1 calc R . .
H15B H 0.0031 -0.0452 0.1331 0.070 Uiso 1 1 calc R . .
C16 C 0.1210(6) -0.0278(6) 0.1757(7) 0.063(3) Uani 1 1 d . . .
H16A H 0.1133 -0.0332 0.2311 0.076 Uiso 1 1 calc R . .
H16B H 0.1389 -0.0850 0.1580 0.076 Uiso 1 1 calc R . .
N14 N 0.3003(10) 0.0674(12) 0.3899(10) 0.154(6) Uiso 1 1 d D . .
C18 C 0.3734(9) 0.1249(11) 0.4168(9) 0.113(5) Uiso 1 1 d D . .
C17 C 0.4363(9) 0.0945(12) 0.4817(9) 0.109(5) Uiso 1 1 d D . .
N13 N 0.471(2) 0.0080(18) 0.468(2) 0.154(6) Uiso 0.50 1 d PD . .

loop_
_atom_site_aniso_label
_atom_site_aniso_U_11
_atom_site_aniso_U_22
_atom_site_aniso_U_33
_atom_site_aniso_U_23
_atom_site_aniso_U_13
_atom_site_aniso_U_12
Sn1 0.0310(3) 0.0275(3) 0.0363(3) -0.0040(2) 0.0011(2) 0.0008(2)
Sn2 0.0495(3) 0.0368(3) 0.0345(3) -0.0054(2) 0.0044(2) 0.0017(3)
Te1 0.0322(3) 0.0524(4) 0.0475(3) -0.0145(3) 0.0088(2) -0.0065(2)
Te2 0.0446(3) 0.0383(3) 0.0430(3) 0.0023(2) -0.0015(2) 0.0081(2)
Te3 0.0467(3) 0.0271(3) 0.0470(3) -0.0013(2) 0.0034(2) 0.0010(2)
Te4 0.0501(5) 0.0506(5) 0.0481(5) -0.0038(4) 0.0164(4) 0.0000(4)
Te5 0.0444(4) 0.1333(8) 0.0613(5) -0.0457(5) -0.0009(3) 0.0097(4)
Te6 0.0370(3) 0.0404(3) 0.0358(3) -0.0045(2) 0.0070(2) -0.0032(2)
Te7 0.0439(12) 0.0335(11) 0.0385(12) -0.0076(9) 0.0113(9) -0.0092(9)
Te8 0.0383(11) 0.0497(14) 0.0498(13) 0.0150(11) 0.0075(9) 0.0127(10)
Zn1 0.0384(5) 0.0367(5) 0.0335(5) 0.0021(4) 0.0036(4) -0.0006(4)
Zn2 0.0312(5) 0.0328(5) 0.0402(5) 0.0009(4) 0.0042(4) 0.0009(4)
N1 0.087(7) 0.079(7) 0.049(5) -0.006(5) -0.008(5) -0.007(5)
N2 0.038(4) 0.058(5) 0.049(4) 0.017(4) 0.007(3) 0.010(4)
N3 0.037(4) 0.043(4) 0.045(4) -0.006(3) 0.005(3) 0.000(3)
N4 0.045(4) 0.052(5) 0.051(4) -0.017(4) 0.009(3) -0.007(4)
N5 0.036(4) 0.039(4) 0.045(4) -0.001(3) 0.003(3) 0.001(3)
N6 0.030(3) 0.053(5) 0.056(5) 0.003(4) 0.008(3) 0.001(3)
N7 0.058(5) 0.062(5) 0.041(4) 0.005(4) 0.019(4) 0.012(4)
N8 0.047(4) 0.037(4) 0.042(4) -0.003(3) 0.007(3) -0.001(3)
N9 0.054(5) 0.062(5) 0.039(4) -0.006(4) -0.002(3) 0.013(4)
N10 0.046(4) 0.040(4) 0.066(5) 0.000(4) -0.007(4) 0.013(3)
N11 0.030(3) 0.044(4) 0.047(4) 0.004(3) 0.003(3) -0.005(3)
N12 0.039(4) 0.044(4) 0.070(5) -0.006(4) 0.004(4) 0.012(3)
C1 0.048(5) 0.113(9) 0.023(4) 0.002(5) 0.005(4) -0.003(6)
C2 0.051(6) 0.092(8) 0.044(5) 0.024(5) 0.007(4) 0.008(6)
C3 0.051(6) 0.050(6) 0.083(8) 0.028(5) 0.003(5) -0.004(5)
C4 0.048(5) 0.034(5) 0.080(7) -0.003(5) 0.005(5) -0.004(4)
C5 0.038(5) 0.054(6) 0.055(5) -0.006(4) 0.005(4) 0.010(4)
C6 0.039(5) 0.057(6) 0.058(6) -0.004(5) -0.001(4) 0.009(4)
C7 0.058(6) 0.060(6) 0.040(5) 0.021(4) 0.012(4) 0.008(5)
C8 0.051(5) 0.049(5) 0.060(6) 0.011(5) 0.018(4) -0.002(4)
C9 0.070(7) 0.074(7) 0.042(5) -0.015(5) -0.010(5) 0.008(6)
C10 0.048(5) 0.056(6) 0.051(6) -0.008(4) 0.000(4) -0.004(4)
C11 0.069(5) 0.066(5) 0.055(4) 0.006(4) 0.022(4) -0.007(4)
C12 0.069(5) 0.066(5) 0.055(4) 0.006(4) 0.022(4) -0.007(4)
C13 0.033(4) 0.068(7) 0.063(6) 0.009(5) 0.001(4) 0.020(4)
C14 0.034(4) 0.080(7) 0.054(6) 0.016(5) -0.002(4) -0.003(5)
C15 0.065(6) 0.032(5) 0.078(7) -0.009(5) 0.010(5) -0.011(4)
C16 0.071(7) 0.033(5) 0.087(8) 0.002(5) 0.013(6) 0.015(5)

loop_
_atom_type_symbol
_atom_type_description
_atom_type_scat_dispersion_real
_atom_type_scat_dispersion_imag
_atom_type_scat_source
C C 0.0033 0.0016 'International Tables Vol C Tables 4.2.6.8 and 6.1.1.4'
H H 0.0000 0.0000 'International Tables Vol C Tables 4.2.6.8 and 6.1.1.4'
N N 0.0061 0.0033 'International Tables Vol C Tables 4.2.6.8 and 6.1.1.4'
Zn Zn 0.2839 1.4301 'International Tables Vol C Tables 4.2.6.8 and 6.1.1.4'
Sn Sn -0.6537 1.4246 'International Tables Vol C Tables 4.2.6.8 and 6.1.1.4'
Te Te -0.5308 1.6751 'International Tables Vol C Tables 4.2.6.8 and 6.1.1.4'

loop_
_geom_angle_atom_site_label_1
_geom_angle_atom_site_label_2
_geom_angle_atom_site_label_3
_geom_angle
_geom_angle_site_symmetry_1
_geom_angle_site_symmetry_3
Te2 Sn1 Te3 111.36(3) . .
Te2 Sn1 Te1 111.87(3) . .
Te3 Sn1 Te1 112.82(3) . .
Te2 Sn1 Te1 111.75(3) . 3_565
Te3 Sn1 Te1 113.31(3) . 3_565
Te1 Sn1 Te1 94.78(3) . 3_565
Te5 Sn2 Te6 115.62(4) . .
Te5 Sn2 Te8 86.49(6) . 3_675
Te6 Sn2 Te8 116.94(6) . 3_675
Te5 Sn2 Te7 89.91(5) . .
Te6 Sn2 Te7 114.12(5) . .
Te8 Sn2 Te7 124.73(7) 3_675 .
Te5 Sn2 Te4 112.95(3) . .
Te6 Sn2 Te4 110.87(4) . .
Te8 Sn2 Te4 112.06(6) 3_675 .
Te7 Sn2 Te4 25.96(5) . .
Te5 Sn2 Te4 117.19(4) . 3_675
Te6 Sn2 Te4 110.07(3) . 3_675
Te8 Sn2 Te4 33.58(5) 3_675 3_675
Te7 Sn2 Te4 108.38(5) . 3_675
Te4 Sn2 Te4 86.65(4) . 3_675
Sn1 Te1 Sn1 85.22(3) . 3_565
Te7 Te4 Te8 139.93(15) . .
Te7 Te4 Sn2 74.54(11) . .
Te8 Te4 Sn2 137.44(10) . .
Te7 Te4 Sn2 145.63(12) . 3_675
Te8 Te4 Sn2 68.84(9) . 3_675
Sn2 Te4 Sn2 93.35(4) . 3_675
Te4 Te7 Te8 22.65(9) . .
Te4 Te7 Sn2 79.50(11) . .
Te8 Te7 Sn2 99.02(9) . .
Te4 Te8 Te7 17.42(7) . .
Te4 Te8 Sn2 77.57(9) . 3_675
Te7 Te8 Sn2 93.56(8) . 3_675
N2 Zn1 N5 175.1(3) . .
N2 Zn1 N6 102.0(3) . .
N5 Zn1 N6 81.7(3) . .
N2 Zn1 N3 80.6(3) . .
N5 Zn1 N3 102.6(3) . .
N6 Zn1 N3 92.4(3) . .
N2 Zn1 N1 79.4(3) . .
N5 Zn1 N1 97.3(3) . .
N6 Zn1 N1 92.2(3) . .
N3 Zn1 N1 160.0(3) . .
N2 Zn1 N4 98.6(3) . .
N5 Zn1 N4 77.9(3) . .
N6 Zn1 N4 159.0(3) . .
N3 Zn1 N4 87.3(3) . .
N1 Zn1 N4 95.2(3) . .
N11 Zn2 N8 175.4(3) . .
N11 Zn2 N10 80.7(3) . .
N8 Zn2 N10 96.5(3) . .
N11 Zn2 N7 97.4(3) . .
N8 Zn2 N7 79.6(3) . .
N10 Zn2 N7 101.9(3) . .
N11 Zn2 N12 79.8(3) . .
N8 Zn2 N12 103.5(3) . .
N10 Zn2 N12 158.3(3) . .
N7 Zn2 N12 90.1(3) . .
N11 Zn2 N9 104.1(3) . .
N8 Zn2 N9 79.4(3) . .
N10 Zn2 N9 88.5(3) . .
N7 Zn2 N9 157.5(3) . .
N12 Zn2 N9 87.0(3) . .
C1 N1 Zn1 109.3(6) . .
C1 N1 H1A 109.8 . .
Zn1 N1 H1A 109.8 . .
C1 N1 H1B 109.8 . .
Zn1 N1 H1B 109.8 . .
H1A N1 H1B 108.3 . .
C2 N2 C3 117.0(7) . .
C2 N2 Zn1 107.4(6) . .
C3 N2 Zn1 107.2(5) . .
C2 N2 H2 108.3 . .
C3 N2 H2 108.3 . .
Zn1 N2 H2 108.3 . .
C4 N3 Zn1 108.1(5) . .
C4 N3 H3A 110.1 . .
Zn1 N3 H3A 110.1 . .
C4 N3 H3B 110.1 . .
Zn1 N3 H3B 110.1 . .
H3A N3 H3B 108.4 . .
C5 N4 Zn1 108.9(5) . .
C5 N4 H4A 109.9 . .
Zn1 N4 H4A 109.9 . .
C5 N4 H4B 109.9 . .
Zn1 N4 H4B 109.9 . .
H4A N4 H4B 108.3 . .
C6 N5 C7 116.7(7) . .
C6 N5 Zn1 108.9(5) . .
C7 N5 Zn1 107.5(5) . .
C6 N5 H5 107.9 . .
C7 N5 H5 107.9 . .
Zn1 N5 H5 107.9 . .
C8 N6 Zn1 106.2(5) . .
C8 N6 H6A 110.5 . .
Zn1 N6 H6A 110.5 . .
C8 N6 H6B 110.5 . .
Zn1 N6 H6B 110.5 . .
H6A N6 H6B 108.7 . .
C9 N7 Zn2 108.0(5) . .
C9 N7 H7A 110.1 . .
Zn2 N7 H7A 110.1 . .
C9 N7 H7B 110.1 . .
Zn2 N7 H7B 110.1 . .
H7A N7 H7B 108.4 . .
C11 N8 C10 115.3(7) . .
C11 N8 Zn2 109.5(6) . .
C10 N8 Zn2 108.3(5) . .
C11 N8 H8 107.8 . .
C10 N8 H8 107.8 . .
Zn2 N8 H8 107.8 . .
C12 N9 Zn2 106.3(5) . .
C12 N9 H9A 110.5 . .
Zn2 N9 H9A 110.5 . .
C12 N9 H9B 110.5 . .
Zn2 N9 H9B 110.5 . .
H9A N9 H9B 108.7 . .
C13 N10 Zn2 108.1(5) . .
C13 N10 H10A 110.1 . .
Zn2 N10 H10A 110.1 . .
C13 N10 H10B 110.1 . .
Zn2 N10 H10B 110.1 . .
H10A N10 H10B 108.4 . .
C15 N11 C14 116.6(8) . .
C15 N11 Zn2 108.6(5) . .
C14 N11 Zn2 107.3(5) . .
C15 N11 H11 108.0 . .
C14 N11 H11 108.0 . .
Zn2 N11 H11 108.0 . .
C16 N12 Zn2 107.9(5) . .
C16 N12 H12A 110.1 . .
Zn2 N12 H12A 110.1 . .
C16 N12 H12B 110.1 . .
Zn2 N12 H12B 110.1 . .
H12A N12 H12B 108.4 . .
N1 C1 C2 111.0(8) . .
N1 C1 H1C 109.4 . .
C2 C1 H1C 109.4 . .
N1 C1 H1D 109.4 . .
C2 C1 H1D 109.4 . .
H1C C1 H1D 108.0 . .
N2 C2 C1 108.8(7) . .
N2 C2 H2A 109.9 . .
C1 C2 H2A 109.9 . .
N2 C2 H2B 109.9 . .
C1 C2 H2B 109.9 . .
H2A C2 H2B 108.3 . .
N2 C3 C4 108.8(7) . .
N2 C3 H3C 109.9 . .
C4 C3 H3C 109.9 . .
N2 C3 H3D 109.9 . .
C4 C3 H3D 109.9 . .
H3C C3 H3D 108.3 . .
N3 C4 C3 109.2(8) . .
N3 C4 H4C 109.8 . .
C3 C4 H4C 109.8 . .
N3 C4 H4D 109.8 . .
C3 C4 H4D 109.8 . .
H4C C4 H4D 108.3 . .
N4 C5 C6 110.3(7) . .
N4 C5 H5A 109.6 . .
C6 C5 H5A 109.6 . .
N4 C5 H5B 109.6 . .
C6 C5 H5B 109.6 . .
H5A C5 H5B 108.1 . .
N5 C6 C5 109.8(7) . .
N5 C6 H6C 109.7 . .
C5 C6 H6C 109.7 . .
N5 C6 H6D 109.7 . .
C5 C6 H6D 109.7 . .
H6C C6 H6D 108.2 . .
N5 C7 C8 109.1(7) . .
N5 C7 H7C 109.9 . .
C8 C7 H7C 109.9 . .
N5 C7 H7D 109.9 . .
C8 C7 H7D 109.9 . .
H7C C7 H7D 108.3 . .
N6 C8 C7 109.8(7) . .
N6 C8 H8A 109.7 . .
C7 C8 H8A 109.7 . .
N6 C8 H8B 109.7 . .
C7 C8 H8B 109.7 . .
H8A C8 H8B 108.2 . .
N7 C9 C10 111.4(8) . .
N7 C9 H9C 109.3 . .
C10 C9 H9C 109.3 . .
N7 C9 H9D 109.3 . .
C10 C9 H9D 109.3 . .
H9C C9 H9D 108.0 . .
N8 C10 C9 108.9(7) . .
N8 C10 H10C 109.9 . .
C9 C10 H10C 109.9 . .
N8 C10 H10D 109.9 . .
C9 C10 H10D 109.9 . .
H10C C10 H10D 108.3 . .
N8 C11 C12 109.0(8) . .
N8 C11 H11A 109.9 . .
C12 C11 H11A 109.9 . .
N8 C11 H11B 109.9 . .
C12 C11 H11B 109.9 . .
H11A C11 H11B 108.3 . .
N9 C12 C11 111.9(8) . .
N9 C12 H12C 109.2 . .
C11 C12 H12C 109.2 . .
N9 C12 H12D 109.2 . .
C11 C12 H12D 109.2 . .
H12C C12 H12D 107.9 . .
N10 C13 C14 109.6(7) . .
N10 C13 H13A 109.8 . .
C14 C13 H13A 109.8 . .
N10 C13 H13B 109.8 . .
C14 C13 H13B 109.8 . .
H13A C13 H13B 108.2 . .
N11 C14 C13 108.4(7) . .
N11 C14 H14A 110.0 . .
C13 C14 H14A 110.0 . .
N11 C14 H14B 110.0 . .
C13 C14 H14B 110.0 . .
H14A C14 H14B 108.4 . .
N11 C15 C16 109.2(8) . .
N11 C15 H15A 109.8 . .
C16 C15 H15A 109.8 . .
N11 C15 H15B 109.8 . .
C16 C15 H15B 109.8 . .
H15A C15 H15B 108.3 . .
N12 C16 C15 108.5(8) . .
N12 C16 H16A 110.0 . .
C15 C16 H16A 110.0 . .
N12 C16 H16B 110.0 . .
C15 C16 H16B 110.0 . .
H16A C16 H16B 108.4 . .
C17 C18 N14 121.2(15) . .
N13 C17 C18 114.6(18) . .
N13 N13 C17 107(3) 3_656 .

loop_
_geom_bond_atom_site_label_1
_geom_bond_atom_site_label_2
_geom_bond_distance
_geom_bond_site_symmetry_2
Sn1 Te2 2.6751(10) .
Sn1 Te3 2.6803(9) .
Sn1 Te1 2.7943(9) .
Sn1 Te1 2.8204(10) 3_565
Sn2 Te5 2.6591(12) .
Sn2 Te6 2.6875(9) .
Sn2 Te8 2.725(2) 3_675
Sn2 Te7 2.766(2) .
Sn2 Te4 2.8222(11) .
Sn2 Te4 2.8537(11) 3_675
Te1 Sn1 2.8204(10) 3_565
Te4 Te7 1.257(2) .
Te4 Te8 1.616(2) .
Te4 Sn2 2.8537(11) 3_675
Te7 Te8 2.702(3) .
Te8 Sn2 2.725(2) 3_675
Zn1 N2 2.114(7) .
Zn1 N5 2.120(7) .
Zn1 N6 2.200(6) .
Zn1 N3 2.215(7) .
Zn1 N1 2.227(8) .
Zn1 N4 2.294(7) .
Zn2 N11 2.129(6) .
Zn2 N8 2.146(7) .
Zn2 N10 2.183(7) .
Zn2 N7 2.218(7) .
Zn2 N12 2.234(7) .
Zn2 N9 2.278(7) .
N1 C1 1.462(11) .
N1 H1A 0.9100 .
N1 H1B 0.9100 .
N2 C2 1.476(10) .
N2 C3 1.484(12) .
N2 H2 0.9200 .
N3 C4 1.477(11) .
N3 H3A 0.9100 .
N3 H3B 0.9100 .
N4 C5 1.469(10) .
N4 H4A 0.9100 .
N4 H4B 0.9100 .
N5 C6 1.456(10) .
N5 C7 1.463(10) .
N5 H5 0.9200 .
N6 C8 1.467(10) .
N6 H6A 0.9100 .
N6 H6B 0.9100 .
N7 C9 1.459(13) .
N7 H7A 0.9100 .
N7 H7B 0.9100 .
N8 C11 1.443(11) .
N8 C10 1.457(10) .
N8 H8 0.9200 .
N9 C12 1.479(11) .
N9 H9A 0.9100 .
N9 H9B 0.9100 .
N10 C13 1.475(12) .
N10 H10A 0.9100 .
N10 H10B 0.9100 .
N11 C15 1.454(11) .
N11 C14 1.466(11) .
N11 H11 0.9200 .
N12 C16 1.470(13) .
N12 H12A 0.9100 .
N12 H12B 0.9100 .
C1 C2 1.508(12) .
C1 H1C 0.9800 .
C1 H1D 0.9800 .
C2 H2A 0.9800 .
C2 H2B 0.9800 .
C3 C4 1.509(15) .
C3 H3C 0.9800 .
C3 H3D 0.9800 .
C4 H4C 0.9800 .
C4 H4D 0.9800 .
C5 C6 1.510(11) .
C5 H5A 0.9800 .
C5 H5B 0.9800 .
C6 H6C 0.9800 .
C6 H6D 0.9800 .
C7 C8 1.515(11) .
C7 H7C 0.9800 .
C7 H7D 0.9800 .
C8 H8A 0.9800 .
C8 H8B 0.9800 .
C9 C10 1.492(11) .
C9 H9C 0.9800 .
C9 H9D 0.9800 .
C10 H10C 0.9800 .
C10 H10D 0.9800 .
C11 C12 1.511(12) .
C11 H11A 0.9800 .
C11 H11B 0.9800 .
C12 H12C 0.9800 .
C12 H12D 0.9800 .
C13 C14 1.505(12) .
C13 H13A 0.9800 .
C13 H13B 0.9800 .
C14 H14A 0.9800 .
C14 H14B 0.9800 .
C15 C16 1.524(15) .
C15 H15A 0.9800 .
C15 H15B 0.9800 .
C16 H16A 0.9800 .
C16 H16B 0.9800 .
N14 C18 1.545(15) .
C18 C17 1.515(15) .
C17 N13 1.469(18) .
N13 N13 1.40(6) 3_656

loop_
_geom_hbond_atom_site_label_D
_geom_hbond_atom_site_label_H
_geom_hbond_atom_site_label_A
_geom_hbond_distance_DH
_geom_hbond_distance_HA
_geom_hbond_distance_DA
_geom_hbond_angle_DHA
_geom_hbond_site_symmetry_A
N1 H1A Te7 0.91 2.89 3.713(11) 152.0 4_576
N2 H2 Te2 0.92 2.94 3.821(7) 161.1 4_576
N3 H3A Te5 0.91 2.99 3.837(7) 155.3 1_556
N3 H3B Te6 0.91 3.02 3.853(7) 153.1 3_676
N4 H4A Te7 0.91 2.95 3.752(8) 148.4 4_576
N4 H4B Te6 0.91 2.87 3.755(7) 163.9 3_676
N5 H5 Te6 0.92 2.90 3.737(7) 152.1 4_576
N6 H6A Te5 0.91 3.25 4.144(8) 166.4 1_556
N6 H6B Te3 0.91 3.28 4.174(8) 168.8 4_576
N7 H7A Te3 0.91 2.88 3.783(7) 170.9 2_545
N8 H8 Te2 0.92 2.97 3.841(7) 157.7 .
N9 H9A Te5 0.91 3.06 3.960(8) 171.2 1_545
N9 H9B Te3 0.91 3.04 3.949(8) 173.7 3_565
N10 H10A Te2 0.91 3.09 3.888(8) 147.0 .
N10 H10B Te3 0.91 3.31 4.073(8) 142.5 3_565
N11 H11 Te2 0.92 3.02 3.764(7) 138.5 2_545

loop_
_geom_torsion_atom_site_label_1
_geom_torsion_atom_site_label_2
_geom_torsion_atom_site_label_3
_geom_torsion_atom_site_label_4
_geom_torsion
_geom_torsion_site_symmetry_1
_geom_torsion_site_symmetry_2
_geom_torsion_site_symmetry_3
_geom_torsion_site_symmetry_4
Te2 Sn1 Te1 Sn1 -115.74(3) . . . 3_565
Te3 Sn1 Te1 Sn1 117.78(3) . . . 3_565
Te1 Sn1 Te1 Sn1 0.0 3_565 . . 3_565
Te5 Sn2 Te4 Te7 -29.14(11) . . . .
Te6 Sn2 Te4 Te7 102.47(11) . . . .
Te8 Sn2 Te4 Te7 -124.87(12) 3_675 . . .
Te4 Sn2 Te4 Te7 -147.32(12) 3_675 . . .
Te5 Sn2 Te4 Te8 -179.90(13) . . . .
Te6 Sn2 Te4 Te8 -48.30(14) . . . .
Te8 Sn2 Te4 Te8 84.37(15) 3_675 . . .
Te7 Sn2 Te4 Te8 -150.77(18) . . . .
Te4 Sn2 Te4 Te8 61.92(13) 3_675 . . .
Te5 Sn2 Te4 Sn2 118.18(4) . . . 3_675
Te6 Sn2 Te4 Sn2 -110.21(4) . . . 3_675
Te8 Sn2 Te4 Sn2 22.45(6) 3_675 . . 3_675
Te7 Sn2 Te4 Sn2 147.32(12) . . . 3_675
Te4 Sn2 Te4 Sn2 0.0 3_675 . . 3_675
Sn2 Te4 Te7 Te8 -149.13(18) . . . .
Sn2 Te4 Te7 Te8 138.2(3) 3_675 . . .
Te8 Te4 Te7 Sn2 149.13(18) . . . .
Sn2 Te4 Te7 Sn2 -72.72(17) 3_675 . . .
Te5 Sn2 Te7 Te4 153.36(10) . . . .
Te6 Sn2 Te7 Te4 -88.41(11) . . . .
Te8 Sn2 Te7 Te4 67.70(14) 3_675 . . .
Te4 Sn2 Te7 Te4 34.61(12) 3_675 . . .
Te5 Sn2 Te7 Te8 164.90(7) . . . .
Te6 Sn2 Te7 Te8 -76.87(8) . . . .
Te8 Sn2 Te7 Te8 79.24(12) 3_675 . . .
Te4 Sn2 Te7 Te8 11.54(8) . . . .
Te4 Sn2 Te7 Te8 46.15(9) 3_675 . . .
Sn2 Te4 Te8 Te7 133.0(3) . . . .
Sn2 Te4 Te8 Te7 -156.18(18) 3_675 . . .
Te7 Te4 Te8 Sn2 156.18(18) . . . 3_675
Sn2 Te4 Te8 Sn2 -70.81(12) . . . 3_675
Sn2 Te7 Te8 Te4 -30.72(18) . . . .
Te4 Te7 Te8 Sn2 -23.27(18) . . . 3_675
Sn2 Te7 Te8 Sn2 -54.00(8) . . . 3_675
N2 Zn1 N1 C1 2.5(7) . . . .
N5 Zn1 N1 C1 -173.7(7) . . . .
N6 Zn1 N1 C1 104.4(7) . . . .
N3 Zn1 N1 C1 1.2(14) . . . .
N4 Zn1 N1 C1 -95.2(7) . . . .
N5 Zn1 N2 C2 20(4) . . . .
N6 Zn1 N2 C2 -119.1(6) . . . .
N3 Zn1 N2 C2 150.5(6) . . . .
N1 Zn1 N2 C2 -29.1(6) . . . .
N4 Zn1 N2 C2 64.6(6) . . . .
N5 Zn1 N2 C3 -107(3) . . . .
N6 Zn1 N2 C3 114.5(6) . . . .
N3 Zn1 N2 C3 24.0(6) . . . .
N1 Zn1 N2 C3 -155.5(6) . . . .
N4 Zn1 N2 C3 -61.8(6) . . . .
N2 Zn1 N3 C4 5.0(5) . . . .
N5 Zn1 N3 C4 -178.8(5) . . . .
N6 Zn1 N3 C4 -96.8(6) . . . .
N1 Zn1 N3 C4 6.3(12) . . . .
N4 Zn1 N3 C4 104.2(6) . . . .
N2 Zn1 N4 C5 -178.5(6) . . . .
N5 Zn1 N4 C5 -2.1(6) . . . .
N6 Zn1 N4 C5 11.7(11) . . . .
N3 Zn1 N4 C5 101.4(6) . . . .
N1 Zn1 N4 C5 -98.5(6) . . . .
N2 Zn1 N5 C6 75(3) . . . .
N6 Zn1 N5 C6 -146.1(6) . . . .
N3 Zn1 N5 C6 -55.5(6) . . . .
N1 Zn1 N5 C6 122.8(6) . . . .
N4 Zn1 N5 C6 29.0(5) . . . .
N2 Zn1 N5 C7 -158(3) . . . .
N6 Zn1 N5 C7 -18.9(6) . . . .
N3 Zn1 N5 C7 71.7(6) . . . .
N1 Zn1 N5 C7 -110.0(6) . . . .
N4 Zn1 N5 C7 156.2(6) . . . .
N2 Zn1 N6 C8 166.0(6) . . . .
N5 Zn1 N6 C8 -10.7(6) . . . .
N3 Zn1 N6 C8 -113.1(6) . . . .
N1 Zn1 N6 C8 86.3(6) . . . .
N4 Zn1 N6 C8 -24.4(11) . . . .
N11 Zn2 N7 C9 -171.0(6) . . . .
N8 Zn2 N7 C9 5.6(6) . . . .
N10 Zn2 N7 C9 -89.0(6) . . . .
N12 Zn2 N7 C9 109.3(6) . . . .
N9 Zn2 N7 C9 26.8(11) . . . .
N11 Zn2 N8 C11 -162(3) . . . .
N10 Zn2 N8 C11 -110.0(6) . . . .
N7 Zn2 N8 C11 149.0(6) . . . .
N12 Zn2 N8 C11 61.5(6) . . . .
N9 Zn2 N8 C11 -22.8(6) . . . .
N11 Zn2 N8 C10 71(4) . . . .
N10 Zn2 N8 C10 123.4(6) . . . .
N7 Zn2 N8 C10 22.5(6) . . . .
N12 Zn2 N8 C10 -65.0(6) . . . .
N9 Zn2 N8 C10 -149.4(6) . . . .
N11 Zn2 N9 C12 171.4(6) . . . .
N8 Zn2 N9 C12 -5.5(6) . . . .
N10 Zn2 N9 C12 91.4(6) . . . .
N7 Zn2 N9 C12 -26.8(11) . . . .
N12 Zn2 N9 C12 -109.8(6) . . . .
N11 Zn2 N10 C13 6.6(6) . . . .
N8 Zn2 N10 C13 -169.7(6) . . . .
N7 Zn2 N10 C13 -89.1(6) . . . .
N12 Zn2 N10 C13 33.1(12) . . . .
N9 Zn2 N10 C13 111.1(6) . . . .
N8 Zn2 N11 C15 -158(3) . . . .
N10 Zn2 N11 C15 149.5(7) . . . .
N7 Zn2 N11 C15 -109.6(6) . . . .
N12 Zn2 N11 C15 -20.9(6) . . . .
N9 Zn2 N11 C15 63.5(6) . . . .
N8 Zn2 N11 C14 75(3) . . . .
N10 Zn2 N11 C14 22.7(6) . . . .
N7 Zn2 N11 C14 123.6(6) . . . .
N12 Zn2 N11 C14 -147.6(6) . . . .
N9 Zn2 N11 C14 -63.3(6) . . . .
N11 Zn2 N12 C16 -9.2(7) . . . .
N8 Zn2 N12 C16 167.6(6) . . . .
N10 Zn2 N12 C16 -35.8(12) . . . .
N7 Zn2 N12 C16 88.3(7) . . . .
N9 Zn2 N12 C16 -114.1(7) . . . .
Zn1 N1 C1 C2 24.4(10) . . . .
C3 N2 C2 C1 172.0(8) . . . .
Zn1 N2 C2 C1 51.6(8) . . . .
N1 C1 C2 N2 -51.0(11) . . . .
C2 N2 C3 C4 -170.4(8) . . . .
Zn1 N2 C3 C4 -49.9(9) . . . .
Zn1 N3 C4 C3 -33.0(8) . . . .
N2 C3 C4 N3 56.2(10) . . . .
Zn1 N4 C5 C6 -24.3(9) . . . .
C7 N5 C6 C5 -174.2(8) . . . .
Zn1 N5 C6 C5 -52.5(8) . . . .
N4 C5 C6 N5 51.2(10) . . . .
C6 N5 C7 C8 167.8(8) . . . .
Zn1 N5 C7 C8 45.3(9) . . . .
Zn1 N6 C8 C7 38.0(9) . . . .
N5 C7 C8 N6 -57.7(10) . . . .
Zn2 N7 C9 C10 -32.8(10) . . . .
C11 N8 C10 C9 -170.1(9) . . . .
Zn2 N8 C10 C9 -47.0(9) . . . .
N7 C9 C10 N8 54.6(11) . . . .
C10 N8 C11 C12 169.9(8) . . . .
Zn2 N8 C11 C12 47.5(9) . . . .
Zn2 N9 C12 C11 32.4(10) . . . .
N8 C11 C12 N9 -54.7(12) . . . .
Zn2 N10 C13 C14 -34.5(9) . . . .
C15 N11 C14 C13 -170.4(8) . . . .
Zn2 N11 C14 C13 -48.5(8) . . . .
N10 C13 C14 N11 56.5(10) . . . .
C14 N11 C15 C16 168.9(8) . . . .
Zn2 N11 C15 C16 47.6(9) . . . .
Zn2 N12 C16 C15 36.3(9) . . . .
N11 C15 C16 N12 -57.1(11) . . . .
N14 C18 C17 N13 56(3) . . . .
C18 C17 N13 N13 178(3) . . . 3_656
